data_2205291
loop_
_publ_author_name
'Almeida Paz, Filipe A.'
'Balula, Maria Salete S.'
'Cavaleiro, Ana M. V.'
'Klinowski, Jacek'
'Nogueira, Helena I. S.'

_publ_section_title
;
 A lanthanum(III) complex with a lacunary polyoxotungstate:
 Na~2~(NH~4~)~7~[La(W~5~O~18~)~2~]&#x00B7;16H~2~O
;
_journal_issue 3
_journal_name_full 'Acta Crystallographica Section E'
_journal_page_first i28
_journal_page_last i31
_journal_paper_doi 10.1107/S1600536805003557
_journal_volume 61
_journal_year 2005
_chemical_formula_iupac 'Na2 (N H4)7 [La (W5 O18)2]. 16H2 O'
_chemical_formula_moiety 'La O36 W10, 16(H2 O), 7(N H4), 2(Na)'
_chemical_formula_sum 'H60 La N7 Na2 O52 W10'
_chemical_formula_weight 3013.94
_chemical_name_systematic
;
Heptaammonium disodium decatungstolanthanate hexadecahydrate
;
_space_group_IT_number 15
_symmetry_cell_setting monoclinic
_symmetry_space_group_name_Hall '-C 2yc'
_symmetry_space_group_name_H-M 'C 1 2/c 1'
_atom_sites_solution_hydrogens none
_atom_sites_solution_primary direct
_atom_sites_solution_secondary difmap
_cell_angle_alpha 90.00
_cell_angle_beta 93.26(3)
_cell_angle_gamma 90.00
_cell_formula_units_Z 4
_cell_length_a 11.784(2)
_cell_length_b 14.838(3)
_cell_length_c 29.143(6)
_cell_measurement_reflns_used 1014
_cell_measurement_temperature 100(2)
_cell_measurement_theta_max 28.67
_cell_measurement_theta_min 2.67
_cell_volume 5087.4(17)
_computing_cell_refinement SMART
_computing_data_collection 'SMART (Bruker 2001)'
_computing_data_reduction 'SAINT (Bruker 2001)'
_computing_molecular_graphics 'DIAMOND (Brandenburg, 2001)'
_computing_publication_material SHELXTL
_computing_structure_refinement SHELXTL
_computing_structure_solution 'SHELXTL (Bruker 2001)'
_diffrn_ambient_temperature 100(2)
_diffrn_measured_fraction_theta_full 0.996
_diffrn_measured_fraction_theta_max 0.996
_diffrn_measurement_device_type 'Bruker SMART CCD-1000'
_diffrn_measurement_method 'Thin-slice \w and \f'
_diffrn_radiation_monochromator graphite
_diffrn_radiation_source 'fine-focus sealed tube'
_diffrn_radiation_type MoK\a
_diffrn_radiation_wavelength 0.71073
_diffrn_reflns_av_R_equivalents 0.0690
_diffrn_reflns_av_sigmaI/netI 0.0599
_diffrn_reflns_limit_h_max 14
_diffrn_reflns_limit_h_min -14
_diffrn_reflns_limit_k_max 18
_diffrn_reflns_limit_k_min -18
_diffrn_reflns_limit_l_max 36
_diffrn_reflns_limit_l_min -36
_diffrn_reflns_number 21307
_diffrn_reflns_theta_full 26.37
_diffrn_reflns_theta_max 26.37
_diffrn_reflns_theta_min 3.64
_diffrn_standards_number 0
_exptl_absorpt_coefficient_mu 23.470
_exptl_absorpt_correction_T_max 0.3333
_exptl_absorpt_correction_T_min 0.0447
_exptl_absorpt_correction_type numerical
_exptl_absorpt_process_details '(SADABS; Sheldrick, 1997)'
_exptl_crystal_colour White
_exptl_crystal_density_diffrn 3.935
_exptl_crystal_density_method 'not measured'
_exptl_crystal_description Plate
_exptl_crystal_F_000 5376
_exptl_crystal_size_max 0.35
_exptl_crystal_size_mid 0.21
_exptl_crystal_size_min 0.06
_refine_diff_density_max 1.664
_refine_diff_density_min -2.156
_refine_ls_extinction_method none
_refine_ls_goodness_of_fit_ref 1.084
_refine_ls_hydrogen_treatment undef
_refine_ls_matrix_type full
_refine_ls_number_parameters 326
_refine_ls_number_reflns 5183
_refine_ls_number_restraints 0
_refine_ls_restrained_S_all 1.084
_refine_ls_R_factor_all 0.0367
_refine_ls_R_factor_gt 0.0310
_refine_ls_shift/su_max 0.002
_refine_ls_shift/su_mean 0.000
_refine_ls_structure_factor_coef Fsqd
_refine_ls_weighting_details 'calc w = 1/[\s^2^(Fo^2^)+(0.0169P)^2^+65.9468P] where P = (Fo^2^+2Fc^2^)/3'
_refine_ls_weighting_scheme calc
_refine_ls_wR_factor_gt 0.0781
_refine_ls_wR_factor_ref 0.0812
_reflns_number_gt 4577
_reflns_number_total 5183
_reflns_threshold_expression I>2\s(I)
_cod_data_source_file kp6036.cif
_cod_data_source_block I
_cod_depositor_comments
;
The following automatic conversions were performed:
'_symmetry_cell_setting' value 'Monoclinic' changed to 'monoclinic'
according to '/home/saulius/struct/CIF-dictionaries/cif_core.dic'
dictionary named 'cif_core.dic' version 2.4.1 from
2010-06-29.

'_exptl_absorpt_correction_type' value 'Numerical' changed to
'numerical' according to
'/home/saulius/struct/CIF-dictionaries/cif_core.dic' dictionary named
'cif_core.dic' version 2.4.1 from 2010-06-29.

Automatic conversion script
Id: cif_fix_enum 1527 2010-12-29 10:47:43Z saulius 

The following automatic conversions were performed:

'_symmetry_cell_setting' value 'Monoclinic' changed to 'monoclinic'
according to /home/saulius/struct/CIF-dictionaries/cif_core.dic
dictionary named 'cif_core.dic' version 2.4.1 from
2010-06-29.

'_exptl_absorpt_correction_type' value 'Numerical'
changed to 'numerical' according to
/home/saulius/struct/CIF-dictionaries/cif_core.dic dictionary named
'cif_core.dic' version 2.4.1 from 2010-06-29.

Automatic conversion script
Id: cif_fix_values 1715 2011-07-08 13:25:40Z adriana 
;
_cod_original_cell_volume 5087.4(18)
_cod_original_sg_symbol_H-M 'C 2/c'
_cod_database_code 2205291
_cod_database_fobs_code 2205291

loop_
_symmetry_equiv_pos_as_xyz
'x, y, z'
'-x, y, -z+1/2'
'x+1/2, y+1/2, z'
'-x+1/2, y+1/2, -z+1/2'
'-x, -y, -z'
'x, -y, z-1/2'
'-x+1/2, -y+1/2, -z'
'x+1/2, -y+1/2, z-1/2'

loop_
_atom_site_label
_atom_site_fract_x
_atom_site_fract_y
_atom_site_fract_z
_atom_site_U_iso_or_equiv
_atom_site_adp_type
_atom_site_calc_flag
_atom_site_refinement_flags
_atom_site_occupancy
_atom_site_type_symbol
La1 1.0000 0.09129(4) 0.7500 0.01326(15) Uani d S 1 La
W1 0.83850(3) 0.08924(2) 0.566443(12) 0.01359(9) Uani d . 1 W
W2 0.73229(3) 0.13421(2) 0.667717(12) 0.01323(9) Uani d . 1 W
W3 0.96366(3) 0.23890(2) 0.638543(12) 0.01351(9) Uani d . 1 W
W4 1.08600(3) 0.04483(2) 0.622843(12) 0.01412(9) Uani d . 1 W
W5 0.85720(3) -0.05948(2) 0.652336(12) 0.01338(9) Uani d . 1 W
O1 0.9070(5) 0.0899(4) 0.6421(2) 0.0151(13) Uani d . 1 O
O2 0.7856(5) 0.0904(4) 0.5097(2) 0.0203(14) Uani d . 1 O
O3 0.7072(5) 0.1246(4) 0.5987(2) 0.0140(12) Uani d . 1 O
O4 0.8925(5) 0.2099(4) 0.57513(19) 0.0147(12) Uani d . 1 O
O5 0.8069(5) -0.0304(4) 0.5862(2) 0.0179(13) Uani d . 1 O
O6 0.9913(5) 0.0531(4) 0.5620(2) 0.0166(13) Uani d . 1 O
O7 0.7168(5) 0.0047(4) 0.6651(2) 0.0154(12) Uani d . 1 O
O8 0.5963(5) 0.1687(4) 0.6779(2) 0.0178(13) Uani d . 1 O
O9 0.8039(5) 0.2481(4) 0.6531(2) 0.0169(13) Uani d . 1 O
O10 0.9999(5) 0.3494(4) 0.6269(2) 0.0211(14) Uani d . 1 O
O11 1.0941(5) 0.1747(4) 0.6174(2) 0.0180(13) Uani d . 1 O
O12 1.2100(5) 0.0079(4) 0.5996(2) 0.0251(15) Uani d . 1 O
O13 1.0057(5) -0.0692(4) 0.6278(2) 0.0127(12) Uani d . 1 O
O14 0.8107(6) -0.1701(4) 0.6510(2) 0.0207(14) Uani d . 1 O
O15 0.8013(5) 0.1329(4) 0.7240(2) 0.0161(13) Uani d . 1 O
O16 1.0112(5) 0.2266(4) 0.6976(2) 0.0155(12) Uani d . 1 O
O17 1.1215(5) 0.0473(4) 0.6834(2) 0.0159(13) Uani d . 1 O
O18 0.9127(5) -0.0436(4) 0.7097(2) 0.0155(12) Uani d . 1 O
Na1 0.1204(3) 0.2857(2) 0.47812(12) 0.0186(7) Uani d . 1 Na
N1 0.0000 0.7900(7) 0.7500 0.032(3) Uani d S 1 N
N2 0.1042(7) 0.3948(5) 0.7263(3) 0.0261(19) Uani d . 1 N
N3 0.8511(6) 0.1850(5) 0.4290(2) 0.0167(15) Uani d . 1 N
N4 0.9494(7) 0.5085(5) 0.4338(3) 0.0235(17) Uani d . 1 N
O1W 0.0583(6) 0.2921(5) 0.4003(2) 0.0260(15) Uani d . 1 O
O2W -0.0695(6) 0.3137(4) 0.5005(2) 0.0222(14) Uani d . 1 O
O3W 0.1434(6) 0.4411(4) 0.4788(3) 0.0309(17) Uani d . 1 O
O4W 0.0678(6) 0.1349(4) 0.4829(2) 0.0255(15) Uani d . 1 O
O5W 0.2105(5) 0.2822(4) 0.5533(2) 0.0220(14) Uani d . 1 O
O6W 0.3948(7) 0.0042(6) 0.6641(3) 0.053(2) Uani d . 1 O
O7W 0.7070(7) 0.3741(6) 0.7112(3) 0.047(2) Uani d . 1 O
O8W 0.6629(7) 0.1685(6) 0.7958(3) 0.047(2) Uani d . 1 O

loop_
_atom_site_aniso_label
_atom_site_aniso_U_11
_atom_site_aniso_U_22
_atom_site_aniso_U_33
_atom_site_aniso_U_12
_atom_site_aniso_U_13
_atom_site_aniso_U_23
La1 0.0161(3) 0.0145(3) 0.0090(3) 0.000 -0.0008(3) 0.000
W1 0.01746(18) 0.01594(17) 0.00727(18) 0.00045(13) -0.00023(14) 0.00015(12)
W2 0.01532(17) 0.01612(18) 0.00823(18) 0.00101(13) 0.00057(13) -0.00002(12)
W3 0.01793(18) 0.01355(17) 0.00901(18) -0.00041(13) 0.00038(14) 0.00072(12)
W4 0.01569(18) 0.01644(18) 0.01024(19) 0.00115(13) 0.00088(14) -0.00047(12)
W5 0.01770(18) 0.01348(17) 0.00886(18) -0.00063(12) -0.00014(14) 0.00007(12)
O1 0.021(3) 0.013(3) 0.011(3) -0.003(2) 0.004(3) 0.002(2)
O2 0.026(3) 0.023(3) 0.012(3) -0.001(3) 0.001(3) 0.003(2)
O3 0.012(3) 0.017(3) 0.012(3) 0.001(2) 0.002(2) 0.000(2)
O4 0.022(3) 0.019(3) 0.003(3) 0.000(2) -0.001(2) 0.004(2)
O5 0.022(3) 0.020(3) 0.012(3) 0.000(3) 0.000(3) 0.001(2)
O6 0.020(3) 0.020(3) 0.009(3) 0.003(2) 0.001(3) 0.001(2)
O7 0.019(3) 0.020(3) 0.007(3) 0.004(2) 0.000(2) 0.003(2)
O8 0.018(3) 0.025(3) 0.010(3) 0.004(3) -0.005(2) 0.000(2)
O9 0.017(3) 0.016(3) 0.018(4) 0.005(2) 0.003(3) 0.001(2)
O10 0.022(3) 0.015(3) 0.026(4) -0.005(3) 0.000(3) 0.004(3)
O11 0.016(3) 0.017(3) 0.022(4) -0.002(2) 0.003(3) 0.002(2)
O12 0.022(3) 0.026(3) 0.027(4) 0.002(3) 0.006(3) -0.006(3)
O13 0.016(3) 0.013(3) 0.010(3) 0.000(2) -0.001(2) 0.000(2)
O14 0.028(3) 0.018(3) 0.015(3) -0.003(3) 0.000(3) 0.002(2)
O15 0.015(3) 0.019(3) 0.014(3) 0.000(2) 0.001(2) -0.002(2)
O16 0.021(3) 0.022(3) 0.003(3) -0.002(2) 0.001(2) 0.001(2)
O17 0.018(3) 0.017(3) 0.014(3) 0.002(2) 0.003(3) 0.001(2)
O18 0.022(3) 0.015(3) 0.009(3) -0.003(2) 0.001(3) -0.001(2)
Na1 0.0227(18) 0.0187(17) 0.0145(19) 0.0011(14) 0.0011(15) -0.0017(13)
N1 0.075(10) 0.004(5) 0.015(6) 0.000 -0.004(6) 0.000
N2 0.030(4) 0.022(4) 0.028(5) -0.011(3) 0.013(4) -0.004(3)
N3 0.021(4) 0.022(4) 0.008(4) 0.002(3) 0.002(3) 0.001(3)
N4 0.026(4) 0.024(4) 0.020(5) -0.003(3) -0.002(3) 0.008(3)
O1W 0.028(4) 0.033(4) 0.017(4) 0.004(3) -0.003(3) 0.003(3)
O2W 0.028(3) 0.027(3) 0.013(3) 0.007(3) 0.005(3) 0.006(3)
O3W 0.034(4) 0.020(3) 0.037(5) -0.003(3) -0.007(3) 0.004(3)
O4W 0.037(4) 0.020(3) 0.020(4) -0.007(3) 0.005(3) -0.001(3)
O5W 0.024(3) 0.030(4) 0.013(3) 0.003(3) 0.004(3) 0.003(3)
O6W 0.046(5) 0.059(6) 0.052(6) 0.017(4) -0.013(4) -0.022(5)
O7W 0.053(5) 0.046(5) 0.041(6) 0.004(4) 0.009(4) -0.007(4)
O8W 0.050(5) 0.042(5) 0.050(6) -0.005(4) 0.014(4) -0.009(4)

loop_
_atom_type_symbol
_atom_type_description
_atom_type_scat_dispersion_real
_atom_type_scat_dispersion_imag
_atom_type_scat_source
H H 0.0000 0.0000 'International Tables Vol C Tables 4.2.6.8 and 6.1.1.4'
N N 0.0061 0.0033 'International Tables Vol C Tables 4.2.6.8 and 6.1.1.4'
O O 0.0106 0.0060 'International Tables Vol C Tables 4.2.6.8 and 6.1.1.4'
La La -0.2871 2.4523 'International Tables Vol C Tables 4.2.6.8 and 6.1.1.4'
W W -0.8490 6.8722 'International Tables Vol C Tables 4.2.6.8 and 6.1.1.4'
Na Na 0.0362 0.0249 'International Tables Vol C Tables 4.2.6.8 and 6.1.1.4'

loop_
_geom_angle_atom_site_label_1
_geom_angle_atom_site_label_2
_geom_angle_atom_site_label_3
_geom_angle_site_symmetry_1
_geom_angle_site_symmetry_3
_geom_angle
_geom_angle_publ_flag
O15 La1 O15 . 2_756 151.4(3) yes
O15 La1 O18 . . 72.7(2) yes
O15 La1 O18 . 2_756 133.7(2) yes
O15 La1 O18 2_756 2_756 72.71(19) no
O18 La1 O18 . 2_756 74.3(3) yes
O15 La1 O16 . 2_756 84.66(19) yes
O15 La1 O16 2_756 2_756 72.61(19) no
O18 La1 O16 . 2_756 151.71(19) yes
O18 La1 O16 2_756 2_756 112.58(19) no
O15 La1 O16 . . 72.61(19) yes
O15 La1 O16 2_756 . 84.7(2) yes
O18 La1 O16 . . 112.58(19) yes
O18 La1 O16 2_756 . 151.71(19) no
O16 La1 O16 2_756 . 75.0(3) yes
O15 La1 O17 . . 112.8(2) yes
O15 La1 O17 2_756 . 74.8(2) yes
O18 La1 O17 . . 70.99(19) yes
O18 La1 O17 2_756 . 85.41(19) yes
O16 La1 O17 2_756 . 135.25(19) yes
O16 La1 O17 . . 72.16(19) yes
O15 La1 O17 . 2_756 74.8(2) yes
O15 La1 O17 2_756 2_756 112.8(2) no
O18 La1 O17 . 2_756 85.41(19) no
O18 La1 O17 2_756 2_756 70.99(19) no
O16 La1 O17 2_756 2_756 72.16(19) no
O16 La1 O17 . 2_756 135.25(19) no
O17 La1 O17 . 2_756 150.5(3) yes
O2 W1 O6 . . 103.3(3) no
O2 W1 O5 . . 103.3(3) no
O6 W1 O5 . . 87.7(3) no
O2 W1 O4 . . 102.5(3) no
O6 W1 O4 . . 87.9(3) no
O5 W1 O4 . . 154.1(3) no
O2 W1 O3 . . 102.0(3) no
O6 W1 O3 . . 154.7(3) no
O5 W1 O3 . . 86.0(3) no
O4 W1 O3 . . 87.2(2) no
O2 W1 O1 . . 179.0(3) no
O6 W1 O1 . . 77.5(2) no
O5 W1 O1 . . 77.2(2) no
O4 W1 O1 . . 76.9(2) no
O3 W1 O1 . . 77.3(2) no
O8 W2 O15 . . 102.9(3) no
O8 W2 O7 . . 102.4(3) no
O15 W2 O7 . . 93.6(3) no
O8 W2 O9 . . 101.5(3) no
O15 W2 O9 . . 91.7(3) no
O7 W2 O9 . . 153.7(2) no
O8 W2 O3 . . 96.2(3) no
O15 W2 O3 . . 160.9(2) no
O7 W2 O3 . . 83.3(2) no
O9 W2 O3 . . 83.3(3) no
O8 W2 O1 . . 171.2(3) no
O15 W2 O1 . . 85.8(2) no
O7 W2 O1 . . 77.8(2) no
O9 W2 O1 . . 76.9(2) no
O3 W2 O1 . . 75.1(2) no
O10 W3 O16 . . 102.5(3) no
O10 W3 O11 . . 101.2(3) no
O16 W3 O11 . . 92.5(3) no
O10 W3 O9 . . 103.1(3) no
O16 W3 O9 . . 93.0(3) no
O11 W3 O9 . . 153.2(2) no
O10 W3 O4 . . 96.7(3) no
O16 W3 O4 . . 160.8(3) no
O11 W3 O4 . . 84.3(3) no
O9 W3 O4 . . 81.9(3) no
O10 W3 O1 . . 171.2(3) no
O16 W3 O1 . . 86.3(2) no
O11 W3 O1 . . 77.3(2) no
O9 W3 O1 . . 76.9(2) no
O4 W3 O1 . . 74.5(2) no
O12 W4 O17 . . 103.6(3) no
O12 W4 O11 . . 103.6(3) no
O17 W4 O11 . . 92.8(3) no
O12 W4 O13 . . 100.3(3) no
O17 W4 O13 . . 91.9(3) no
O11 W4 O13 . . 153.8(2) no
O12 W4 O6 . . 96.4(3) no
O17 W4 O6 . . 159.9(3) no
O11 W4 O6 . . 84.1(3) no
O13 W4 O6 . . 82.7(2) no
O12 W4 O1 . . 170.7(3) no
O17 W4 O1 . . 85.4(2) no
O11 W4 O1 . . 77.4(2) no
O13 W4 O1 . . 77.2(2) no
O6 W4 O1 . . 74.5(2) no
O14 W5 O18 . . 104.3(3) no
O14 W5 O13 . . 102.3(3) no
O18 W5 O13 . . 93.8(3) no
O14 W5 O7 . . 101.3(3) no
O18 W5 O7 . . 91.5(3) no
O13 W5 O7 . . 153.7(2) no
O14 W5 O5 . . 96.0(3) no
O18 W5 O5 . . 159.6(3) no
O13 W5 O5 . . 83.5(2) no
O7 W5 O5 . . 82.7(2) no
O14 W5 O1 . . 170.8(3) no
O18 W5 O1 . . 84.9(2) no
O13 W5 O1 . . 77.4(2) no
O7 W5 O1 . . 77.4(2) no
O5 W5 O1 . . 74.8(2) no
W1 O1 W4 . . 92.4(2) no
W1 O1 W3 . . 92.7(2) no
W4 O1 W3 . . 89.7(2) no
W1 O1 W5 . . 92.4(2) no
W4 O1 W5 . . 89.8(2) no
W3 O1 W5 . . 174.9(3) no
W1 O1 W2 . . 92.3(2) no
W4 O1 W2 . . 175.3(3) no
W3 O1 W2 . . 90.4(2) no
W5 O1 W2 . . 89.66(19) no
W1 O3 W2 . . 115.3(3) no
W1 O4 W3 . . 115.8(3) no
W1 O5 W5 . . 115.6(3) no
W1 O6 W4 . . 115.7(3) no
W2 O7 W5 . . 114.3(3) no
W2 O9 W3 . . 114.9(3) no
W4 O11 W3 . . 114.8(3) no
W5 O13 W4 . . 114.6(3) no
W2 O15 La1 . . 130.6(3) no
W3 O16 La1 . . 129.6(3) no
W4 O17 La1 . . 130.0(3) no
W5 O18 La1 . . 131.7(3) no
O3W Na1 O4W . . 170.1(3) no
O3W Na1 O1W . . 89.9(3) no
O4W Na1 O1W . . 91.6(3) no
O3W Na1 O5W . . 88.2(3) no
O4W Na1 O5W . . 91.7(3) no
O1W Na1 O5W . . 171.7(3) no
O3W Na1 O2W . . 86.3(3) no
O4W Na1 O2W . . 83.9(3) no
O1W Na1 O2W . . 90.6(3) no
O5W Na1 O2W . . 97.3(3) no
O3W Na1 O5W . 7_556 108.3(3) no
O4W Na1 O5W . 7_556 81.5(3) no
O1W Na1 O5W . 7_556 82.6(2) no
O5W Na1 O5W . 7_556 90.3(2) no
O2W Na1 O5W . 7_556 163.8(3) no
O3W Na1 Na1 . 7_556 101.7(2) no
O4W Na1 Na1 . 7_556 85.1(2) no
O1W Na1 Na1 . 7_556 126.7(2) no
O5W Na1 Na1 . 7_556 46.06(17) no
O2W Na1 Na1 . 7_556 141.3(2) no
O5W Na1 Na1 7_556 7_556 44.23(17) no
Na1 O5W Na1 . 7_556 89.7(2) no

loop_
_geom_bond_atom_site_label_1
_geom_bond_atom_site_label_2
_geom_bond_site_symmetry_2
_geom_bond_distance
_geom_bond_publ_flag
La1 O15 . 2.497(6) yes
La1 O15 2_756 2.497(6) no
La1 O18 . 2.511(6) yes
La1 O18 2_756 2.511(6) no
La1 O16 2_756 2.530(6) no
La1 O16 . 2.530(6) yes
La1 O17 . 2.562(6) yes
La1 O17 2_756 2.562(6) no
W1 O2 . 1.734(7) no
W1 O6 . 1.890(6) no
W1 O5 . 1.910(6) no
W1 O4 . 1.913(6) no
W1 O3 . 1.928(6) no
W1 O1 . 2.304(6) no
W2 O8 . 1.724(6) no
W2 O15 . 1.789(6) no
W2 O7 . 1.931(6) no
W2 O9 . 1.947(6) no
W2 O3 . 2.022(6) no
W2 O1 . 2.324(6) no
W3 O10 . 1.732(6) no
W3 O16 . 1.789(6) no
W3 O11 . 1.939(6) no
W3 O9 . 1.958(6) no
W3 O4 . 2.031(6) no
W3 O1 . 2.314(5) no
W4 O12 . 1.734(6) no
W4 O17 . 1.790(6) no
W4 O11 . 1.936(6) no
W4 O13 . 1.948(6) no
W4 O6 . 2.043(6) no
W4 O1 . 2.312(6) no
W5 O14 . 1.731(6) no
W5 O18 . 1.776(6) no
W5 O13 . 1.933(6) no
W5 O7 . 1.963(6) no
W5 O5 . 2.031(6) no
W5 O1 . 2.316(5) no
Na1 Na1 7_556 3.411(7) no

loop_
_geom_contact_atom_site_label_1
_geom_contact_atom_site_label_2
_geom_contact_distance
_geom_contact_site_symmetry_1
Na1 O1W 2.346(8) .
Na1 O2W 2.402(7) .
Na1 O3W 2.321(7) .
Na1 O4W 2.328(7) .
Na1 O5W 2.379(8) .
Na1 O5W 2.456(7) 7_556

loop_
_geom_torsion_atom_site_label_1
_geom_torsion_atom_site_label_2
_geom_torsion_atom_site_label_3
_geom_torsion_atom_site_label_4
_geom_torsion_site_symmetry_1
_geom_torsion
_geom_torsion_publ_flag
O6 W1 O1 W4 . 0.1(2) no
O5 W1 O1 W4 . 90.6(2) no
O4 W1 O1 W4 . -90.6(2) no
O3 W1 O1 W4 . 179.3(2) no
O6 W1 O1 W3 . 90.0(2) no
O5 W1 O1 W3 . -179.6(3) no
O4 W1 O1 W3 . -0.8(2) no
O3 W1 O1 W3 . -90.8(2) no
O6 W1 O1 W5 . -89.7(2) no
O5 W1 O1 W5 . 0.7(2) no
O4 W1 O1 W5 . 179.5(3) no
O3 W1 O1 W5 . 89.5(2) no
O6 W1 O1 W2 . -179.5(2) no
O5 W1 O1 W2 . -89.0(2) no
O4 W1 O1 W2 . 89.8(2) no
O3 W1 O1 W2 . -0.3(2) no
O17 W4 O1 W1 . -178.9(2) no
O11 W4 O1 W1 . 87.1(2) no
O13 W4 O1 W1 . -85.9(2) no
O6 W4 O1 W1 . -0.1(2) no
O17 W4 O1 W3 . 88.4(2) no
O11 W4 O1 W3 . -5.6(2) no
O13 W4 O1 W3 . -178.7(3) no
O6 W4 O1 W3 . -92.8(2) no
O17 W4 O1 W5 . -86.5(2) no
O11 W4 O1 W5 . 179.5(3) no
O13 W4 O1 W5 . 6.5(2) no
O6 W4 O1 W5 . 92.3(2) no
O16 W3 O1 W1 . 179.8(2) no
O11 W3 O1 W1 . -86.8(2) no
O9 W3 O1 W1 . 85.9(2) no
O4 W3 O1 W1 . 0.7(2) no
O16 W3 O1 W4 . -87.9(2) no
O11 W3 O1 W4 . 5.6(2) no
O9 W3 O1 W4 . 178.2(3) no
O4 W3 O1 W4 . 93.1(2) no
O16 W3 O1 W2 . 87.4(2) no
O11 W3 O1 W2 . -179.1(3) no
O9 W3 O1 W2 . -6.5(2) no
O4 W3 O1 W2 . -91.6(2) no
O18 W5 O1 W1 . -179.2(3) no
O13 W5 O1 W1 . 85.9(2) no
O7 W5 O1 W1 . -86.4(2) no
O5 W5 O1 W1 . -0.7(2) no
O18 W5 O1 W4 . 88.5(2) no
O13 W5 O1 W4 . -6.5(2) no
O7 W5 O1 W4 . -178.8(3) no
O5 W5 O1 W4 . -93.0(2) no
O18 W5 O1 W2 . -86.9(2) no
O13 W5 O1 W2 . 178.2(3) no
O7 W5 O1 W2 . 5.9(2) no
O5 W5 O1 W2 . 91.6(2) no
O15 W2 O1 W1 . -179.0(2) no
O7 W2 O1 W1 . 86.4(2) no
O9 W2 O1 W1 . -86.2(2) no
O3 W2 O1 W1 . 0.3(2) no
O15 W2 O1 W3 . -86.2(2) no
O7 W2 O1 W3 . 179.2(3) no
O9 W2 O1 W3 . 6.5(2) no
O3 W2 O1 W3 . 93.0(2) no
O15 W2 O1 W5 . 88.6(2) no
O7 W2 O1 W5 . -6.0(2) no
O9 W2 O1 W5 . -178.6(3) no
O3 W2 O1 W5 . -92.1(2) no
O2 W1 O3 W2 . -179.0(3) no
O6 W1 O3 W2 . 2.1(7) no
O5 W1 O3 W2 . 78.2(3) no
O4 W1 O3 W2 . -76.9(3) no
O1 W1 O3 W2 . 0.4(3) no
O8 W2 O3 W1 . 178.6(3) no
O15 W2 O3 W1 . 1.9(9) no
O7 W2 O3 W1 . -79.5(3) no
O9 W2 O3 W1 . 77.8(3) no
O1 W2 O3 W1 . -0.4(3) no
O2 W1 O4 W3 . -179.8(3) no
O6 W1 O4 W3 . -76.7(3) no
O5 W1 O4 W3 . 3.7(8) no
O3 W1 O4 W3 . 78.6(3) no
O1 W1 O4 W3 . 1.0(3) no
O10 W3 O4 W1 . 178.1(3) no
O16 W3 O4 W1 . -3.9(9) no
O11 W3 O4 W1 . 77.4(3) no
O9 W3 O4 W1 . -79.5(3) no
O1 W3 O4 W1 . -1.0(3) no
O2 W1 O5 W5 . 179.9(3) no
O6 W1 O5 W5 . 76.8(3) no
O4 W1 O5 W5 . -3.6(8) no
O3 W1 O5 W5 . -78.7(3) no
O1 W1 O5 W5 . -0.9(3) no
O14 W5 O5 W1 . -179.5(3) no
O18 W5 O5 W1 . 5.3(9) no
O13 W5 O5 W1 . -77.8(3) no
O7 W5 O5 W1 . 79.8(3) no
O1 W5 O5 W1 . 0.9(3) no
O2 W1 O6 W4 . 179.2(3) no
O5 W1 O6 W4 . -77.6(3) no
O4 W1 O6 W4 . 76.9(3) no
O3 W1 O6 W4 . -1.9(8) no
O1 W1 O6 W4 . -0.1(3) no
O12 W4 O6 W1 . 178.5(3) no
O17 W4 O6 W1 . 3.7(9) no
O11 W4 O6 W1 . -78.4(3) no
O13 W4 O6 W1 . 78.9(3) no
O1 W4 O6 W1 . 0.1(3) no
O8 W2 O7 W5 . 178.7(3) no
O15 W2 O7 W5 . -77.2(3) no
O9 W2 O7 W5 . 24.0(7) no
O3 W2 O7 W5 . 83.8(3) no
O1 W2 O7 W5 . 7.7(3) no
O14 W5 O7 W2 . -178.4(3) no
O18 W5 O7 W2 . 76.7(3) no
O13 W5 O7 W2 . -25.0(7) no
O5 W5 O7 W2 . -83.7(3) no
O1 W5 O7 W2 . -7.8(3) no
O8 W2 O9 W3 . -179.7(3) no
O15 W2 O9 W3 . 76.8(4) no
O7 W2 O9 W3 . -24.9(8) no
O3 W2 O9 W3 . -84.7(3) no
O1 W2 O9 W3 . -8.5(3) no
O10 W3 O9 W2 . 179.5(3) no
O16 W3 O9 W2 . -76.9(4) no
O11 W3 O9 W2 . 24.6(8) no
O4 W3 O9 W2 . 84.4(3) no
O1 W3 O9 W2 . 8.6(3) no
O12 W4 O11 W3 . 177.9(3) no
O17 W4 O11 W3 . -77.3(4) no
O13 W4 O11 W3 . 22.8(8) no
O6 W4 O11 W3 . 82.7(3) no
O1 W4 O11 W3 . 7.3(3) no
O10 W3 O11 W4 . -178.4(3) no
O16 W3 O11 W4 . 78.3(4) no
O9 W3 O11 W4 . -23.4(8) no
O4 W3 O11 W4 . -82.7(3) no
O1 W3 O11 W4 . -7.3(3) no
O14 W5 O13 W4 . 179.0(3) no
O18 W5 O13 W4 . -75.5(3) no
O7 W5 O13 W4 . 25.7(7) no
O5 W5 O13 W4 . 84.3(3) no
O1 W5 O13 W4 . 8.5(3) no
O12 W4 O13 W5 . -179.4(3) no
O17 W4 O13 W5 . 76.4(3) no
O11 W4 O13 W5 . -23.9(8) no
O6 W4 O13 W5 . -84.2(3) no
O1 W4 O13 W5 . -8.5(3) no
O8 W2 O15 La1 . 179.2(4) no
O7 W2 O15 La1 . 75.5(4) no
O9 W2 O15 La1 . -78.7(4) no
O3 W2 O15 La1 . -4.2(10) no
O1 W2 O15 La1 . -2.0(3) no
O15 La1 O15 W2 2_756 101.7(4) no
O18 La1 O15 W2 . -58.4(4) no
O18 La1 O15 W2 2_756 -104.9(4) no
O16 La1 O15 W2 2_756 138.8(4) no
O16 La1 O15 W2 . 62.8(4) no
O17 La1 O15 W2 . 1.5(4) no
O17 La1 O15 W2 2_756 -148.3(4) no
O10 W3 O16 La1 . 179.7(4) no
O11 W3 O16 La1 . -78.3(4) no
O9 W3 O16 La1 . 75.5(4) no
O4 W3 O16 La1 . 1.7(10) no
O1 W3 O16 La1 . -1.1(4) no
O15 La1 O16 W3 2_756 137.3(4) no
O15 La1 O16 W3 . -60.3(4) no
O18 La1 O16 W3 . 1.8(4) no
O18 La1 O16 W3 2_756 100.7(5) no
O16 La1 O16 W3 2_756 -149.3(5) no
O17 La1 O16 W3 . 61.5(4) no
O17 La1 O16 W3 2_756 -105.4(4) no
O12 W4 O17 La1 . -179.8(4) no
O11 W4 O17 La1 . 75.5(4) no
O13 W4 O17 La1 . -78.7(4) no
O6 W4 O17 La1 . -5.1(10) no
O1 W4 O17 La1 . -1.7(3) no
O15 La1 O17 W4 2_756 -149.2(4) no
O15 La1 O17 W4 . 1.6(4) no
O18 La1 O17 W4 . 62.5(4) no
O18 La1 O17 W4 2_756 137.5(4) no
O16 La1 O17 W4 2_756 -104.7(4) no
O16 La1 O17 W4 . -60.0(4) no
O17 La1 O17 W4 2_756 101.2(4) no
O14 W5 O18 La1 . -179.2(4) no
O13 W5 O18 La1 . 77.1(4) no
O7 W5 O18 La1 . -77.2(4) no
O5 W5 O18 La1 . -4.2(10) no
O1 W5 O18 La1 . 0.1(4) no
O15 La1 O18 W5 2_756 -105.9(4) no
O15 La1 O18 W5 . 61.1(4) no
O18 La1 O18 W5 2_756 -151.9(5) no
O16 La1 O18 W5 2_756 99.5(5) no
O16 La1 O18 W5 . -1.0(5) no
O17 La1 O18 W5 . -61.4(4) no
O17 La1 O18 W5 2_756 136.6(4) no
